data_4518554
loop_
_publ_author_name
'Wang, Zhao-Yi'
'Zhang, Li-Yi'
'Xu, Liang-Jin'
'Shi, Lin-Xi'
'Wang, Jin-Yun'
'Chen, Zhong-Ning'

_publ_section_title
;
 Elaborate Design of d<sup>8</sup>-d<sup>10</sup> Heteronuclear Phosphors
 for Ultrahigh-Efficiency Solution-Processed Organic Light-Emitting
 Diodes.
;
_journal_issue 12
_journal_name_full 'ACS applied materials &amp; interfaces'
_journal_page_first 14433
_journal_page_last 14439
_journal_paper_doi 10.1021/acsami.1c00222
_journal_volume 13
_journal_year 2021
_chemical_formula_moiety 'C84 H76 Au2 O4 P6 Pt, 2(Cl O4), 4(C H2 Cl2)'
_chemical_formula_sum 'C88 H84 Au2 Cl10 O12 P6 Pt'
_chemical_formula_weight 2462.89
_space_group_crystal_system triclinic
_space_group_IT_number 2
_space_group_name_Hall '-P 1'
_space_group_name_H-M_alt 'P -1'
_atom_sites_solution_hydrogens geom
_atom_sites_solution_primary dual
_audit_creation_date 2020-07-17
_audit_creation_method
;
Olex2 1.3
(compiled 2020.06.28 svn.raecde09e for OlexSys, GUI svn.r6132)
;
_cell_angle_alpha 72.828(2)
_cell_angle_beta 66.057(2)
_cell_angle_gamma 81.140(2)
_cell_formula_units_Z 1
_cell_length_a 13.1943(7)
_cell_length_b 13.6496(7)
_cell_length_c 14.7391(7)
_cell_measurement_reflns_used 9937
_cell_measurement_temperature 150.0
_cell_measurement_theta_max 25.41
_cell_measurement_theta_min 2.26
_cell_volume 2316.1(2)
_computing_cell_refinement 'SAINT V8.38A (Bruker, 2018)'
_computing_data_reduction 'SAINT V8.38A (Bruker, 2018)'
_computing_molecular_graphics 'Olex2 1.3 (Dolomanov et al., 2009)'
_computing_publication_material 'Olex2 1.3 (Dolomanov et al., 2009)'
_computing_structure_refinement 'XL  (Sheldrick, 2008)'
_computing_structure_solution 'SHELXT 2014/5 (Sheldrick, 2014)'
_diffrn_ambient_temperature 150.0
_diffrn_measured_fraction_theta_full 0.971
_diffrn_measured_fraction_theta_max 0.966
_diffrn_measurement_device_type 'Bruker APEX-II CCD'
_diffrn_measurement_method '\f and \w scans'
_diffrn_radiation_type MoK\a
_diffrn_radiation_wavelength 0.71073
_diffrn_reflns_av_R_equivalents 0.0384
_diffrn_reflns_av_unetI/netI 0.0506
_diffrn_reflns_Laue_measured_fraction_full 0.971
_diffrn_reflns_Laue_measured_fraction_max 0.966
_diffrn_reflns_limit_h_max 15
_diffrn_reflns_limit_h_min -15
_diffrn_reflns_limit_k_max 16
_diffrn_reflns_limit_k_min -16
_diffrn_reflns_limit_l_max 17
_diffrn_reflns_limit_l_min -17
_diffrn_reflns_number 18889
_diffrn_reflns_point_group_measured_fraction_full 0.971
_diffrn_reflns_point_group_measured_fraction_max 0.966
_diffrn_reflns_theta_full 25.242
_diffrn_reflns_theta_max 25.420
_diffrn_reflns_theta_min 2.257
_diffrn_source_current 1.4
_diffrn_source_power 0.07
_diffrn_source_voltage 50.0
_diffrn_standards_number 0
_exptl_absorpt_coefficient_mu 5.116
_exptl_absorpt_correction_T_max 0.7452
_exptl_absorpt_correction_T_min 0.3438
_exptl_absorpt_correction_type none
_exptl_absorpt_process_details
;
SADABS-2016/2 (Bruker,2016/2) was used for absorption correction.
wR2(int) was 0.1128 before and 0.0614 after correction.
The Ratio of minimum to maximum transmission is 0.4614.
The \l/2 correction factor is Not present.
;
_exptl_crystal_colour 'metallic yellowish yellow'
_exptl_crystal_colour_lustre metallic
_exptl_crystal_colour_modifier yellowish
_exptl_crystal_colour_primary yellow
_exptl_crystal_density_diffrn 1.766
_exptl_crystal_description block
_exptl_crystal_F_000 1204
_exptl_crystal_size_max 0.15
_exptl_crystal_size_mid 0.14
_exptl_crystal_size_min 0.12
_refine_diff_density_max 2.652
_refine_diff_density_min -2.206
_refine_diff_density_rms 0.178
_refine_ls_extinction_method none
_refine_ls_goodness_of_fit_ref 1.038
_refine_ls_hydrogen_treatment constr
_refine_ls_matrix_type full
_refine_ls_number_parameters 540
_refine_ls_number_reflns 8265
_refine_ls_number_restraints 0
_refine_ls_restrained_S_all 1.038
_refine_ls_R_factor_all 0.0462
_refine_ls_R_factor_gt 0.0395
_refine_ls_shift/su_max 0.002
_refine_ls_shift/su_mean 0.000
_refine_ls_structure_factor_coef Fsqd
_refine_ls_weighting_details 'w=1/[\s^2^(Fo^2^)+(0.0693P)^2^+1.9620P] where P=(Fo^2^+2Fc^2^)/3'
_refine_ls_weighting_scheme calc
_refine_ls_wR_factor_gt 0.1052
_refine_ls_wR_factor_ref 0.1112
_reflns_Friedel_coverage 0.000
_reflns_number_gt 7247
_reflns_number_total 8265
_reflns_threshold_expression 'I > 2\s(I)'
_cod_data_source_file am1c00222_si_002.cif
_cod_data_source_block complex_1
_cod_depositor_comments 'Adding full bibliography for 4518552--4518555.cif.'
_cod_database_code 4518554
_shelx_shelxl_version_number 2016/6
_shelx_space_group_comment
;
The symmetry employed for this shelxl refinement is uniquely defined
by the following loop, which should always be used as a source of
symmetry information in preference to the above space-group names.
They are only intended as comments.
;
_shelx_estimated_absorpt_t_max 0.579
_shelx_estimated_absorpt_t_min 0.514
_olex2_refinement_description
;
1. Fixed Uiso
 At 1.2 times of:
  All C(H) groups, All C(H,H) groups
 At 1.5 times of:
  All C(H,H,H) groups
2.a Secondary CH2 refined with riding coordinates:
 C1(H1A,H1B), C2(H2A,H2B), C43(H43A,H43B), C44(H44A,H44B)
2.b Aromatic/amide H refined with riding coordinates:
 C8(H8), C32(H32), C26(H26), C40(H40), C10(H10), C16(H16), C20(H20), C19(H19),
 C17(H17), C18(H18), C22(H22), C25(H25), C12(H12), C23(H23), C5(H5), C31(H31),
 C30(H30), C29(H29), C24(H24), C37(H37), C4(H4), C39(H39), C14(H14), C7(H7),
 C13(H13), C11(H11), C6(H6), C28(H28)
2.c Idealised Me refined as rotating group:
 C41(H41A,H41B,H41C), C42(H42A,H42B,H42C)
;
_olex2_submission_special_instructions 'No special instructions were received'

loop_
_space_group_symop_operation_xyz
'x, y, z'
'-x, -y, -z'

loop_
_atom_site_label
_atom_site_type_symbol
_atom_site_fract_x
_atom_site_fract_y
_atom_site_fract_z
_atom_site_U_iso_or_equiv
_atom_site_adp_type
_atom_site_occupancy
_atom_site_site_symmetry_order
_atom_site_calc_flag
_atom_site_refinement_flags_posn
_atom_site_refinement_flags_adp
_atom_site_refinement_flags_occupancy
_atom_site_disorder_assembly
_atom_site_disorder_group
Pt1 Pt 0.500000 0.500000 0.500000 0.01598(9) Uani 1 2 d S . P . .
Au1 Au 0.74068(2) 0.50277(2) 0.44070(2) 0.01951(9) Uani 1 1 d . . . . .
P2 P 0.49181(12) 0.44990(11) 0.66639(10) 0.0168(3) Uani 1 1 d . . . . .
P1 P 0.75737(12) 0.57411(11) 0.27207(10) 0.0184(3) Uani 1 1 d . . . . .
P3 P 0.74199(12) 0.41194(11) 0.60036(10) 0.0190(3) Uani 1 1 d . . . . .
Cl5 Cl 0.37876(15) 0.22069(13) 0.99891(12) 0.0368(4) Uani 1 1 d . . . . .
Cl3 Cl 0.7351(2) 0.1313(2) 0.8810(2) 0.0753(7) Uani 1 1 d . . . . .
Cl4 Cl 0.7037(2) 0.0928(3) 1.0966(2) 0.0907(9) Uani 1 1 d . . . . .
Cl2 Cl 0.9800(3) 0.0486(2) 0.1906(2) 0.0848(8) Uani 1 1 d . . . . .
Cl1 Cl 1.0811(4) 0.1408(3) 0.2872(3) 0.1218(14) Uani 1 1 d . . . . .
O1 O 0.5828(4) 0.1163(3) 0.6614(3) 0.0323(10) Uani 1 1 d . . . . .
O2 O 0.7031(4) -0.1400(3) 0.4763(3) 0.0380(11) Uani 1 1 d . . . . .
O3 O 0.2848(5) 0.2905(4) 1.0089(4) 0.0499(14) Uani 1 1 d . . . . .
O6 O 0.3688(5) 0.1540(4) 1.0971(4) 0.0543(15) Uani 1 1 d . . . . .
O4 O 0.4771(5) 0.2780(4) 0.9553(4) 0.0528(14) Uani 1 1 d . . . . .
C1 C 0.6055(5) 0.3592(4) 0.6828(4) 0.0185(11) Uani 1 1 d . . . . .
H1A H 0.597551 0.341386 0.755441 0.022 Uiso 1 1 calc R U . . .
H1B H 0.600037 0.295279 0.666487 0.022 Uiso 1 1 calc R U . . .
C15 C 0.8357(5) 0.2997(4) 0.5901(4) 0.0218(12) Uani 1 1 d . . . . .
C8 C 0.9612(5) 0.6579(5) 0.2001(4) 0.0272(13) Uani 1 1 d . . . . .
H8 H 0.980984 0.592737 0.236065 0.033 Uiso 1 1 calc R U . . .
C27 C 0.4932(5) 0.5443(4) 0.7297(4) 0.0197(12) Uani 1 1 d . . . . .
O5 O 0.3874(6) 0.1619(4) 0.9299(5) 0.0664(18) Uani 1 1 d . . . . .
C33 C 0.5376(5) 0.3519(4) 0.4992(4) 0.0201(12) Uani 1 1 d . . . . .
C34 C 0.5616(5) 0.2633(4) 0.4980(4) 0.0228(12) Uani 1 1 d . . . . .
C3 C 0.8541(5) 0.6774(4) 0.2001(4) 0.0202(12) Uani 1 1 d . . . . .
C32 C 0.5581(5) 0.6292(5) 0.6716(5) 0.0266(13) Uani 1 1 d . . . . .
H32 H 0.592102 0.641245 0.598989 0.032 Uiso 1 1 calc R U . . .
C26 C 0.8576(6) 0.5578(5) 0.6094(5) 0.0364(16) Uani 1 1 d . . . . .
H26 H 0.886502 0.572720 0.536527 0.044 Uiso 1 1 calc R U . . .
C2 C 0.3709(5) 0.3708(4) 0.7450(4) 0.0201(12) Uani 1 1 d . . . . .
H2A H 0.387394 0.303374 0.728602 0.024 Uiso 1 1 calc R U . . .
H2B H 0.358837 0.358593 0.818224 0.024 Uiso 1 1 calc R U . . .
C35 C 0.5943(5) 0.1598(4) 0.4919(4) 0.0229(12) Uani 1 1 d . . . . .
C21 C 0.7823(5) 0.4816(5) 0.6668(5) 0.0254(13) Uani 1 1 d . . . . .
C38 C 0.6665(5) -0.0407(4) 0.4755(4) 0.0237(12) Uani 1 1 d . . . . .
C9 C 0.8043(5) 0.4762(4) 0.2030(4) 0.0236(12) Uani 1 1 d . . . . .
C40 C 0.6139(5) 0.1299(5) 0.4027(5) 0.0288(14) Uani 1 1 d . . . . .
H40 H 0.602448 0.179243 0.346494 0.035 Uiso 1 1 calc R U . . .
C10 C 0.8463(5) 0.5018(5) 0.0960(4) 0.0277(14) Uani 1 1 d . . . . .
H10 H 0.853198 0.571907 0.058482 0.033 Uiso 1 1 calc R U . . .
C36 C 0.6091(5) 0.0843(5) 0.5740(4) 0.0238(12) Uani 1 1 d . . . . .
C16 C 0.9213(6) 0.2822(5) 0.6254(5) 0.0349(15) Uani 1 1 d . . . . .
H16 H 0.931599 0.328855 0.657362 0.042 Uiso 1 1 calc R U . . .
C20 C 0.8231(5) 0.2318(5) 0.5417(5) 0.0337(15) Uani 1 1 d . . . . .
H20 H 0.765732 0.244243 0.515899 0.040 Uiso 1 1 calc R U . . .
C43 C 1.0948(9) 0.1146(10) 0.1769(8) 0.086(4) Uani 1 1 d . . . . .
H43A H 1.163713 0.072186 0.153890 0.103 Uiso 1 1 calc R U . . .
H43B H 1.102515 0.179825 0.122853 0.103 Uiso 1 1 calc R U . . .
C19 C 0.8930(6) 0.1470(6) 0.5310(6) 0.0458(19) Uani 1 1 d . . . . .
H19 H 0.882963 0.100042 0.499106 0.055 Uiso 1 1 calc R U . . .
C17 C 0.9922(6) 0.1959(6) 0.6138(6) 0.050(2) Uani 1 1 d . . . . .
H17 H 1.050322 0.183123 0.638653 0.060 Uiso 1 1 calc R U . . .
C18 C 0.9778(7) 0.1295(6) 0.5663(6) 0.050(2) Uani 1 1 d . . . . .
H18 H 1.026640 0.071122 0.557768 0.061 Uiso 1 1 calc R U . . .
C22 C 0.7401(5) 0.4611(5) 0.7736(5) 0.0291(14) Uani 1 1 d . . . . .
H22 H 0.689266 0.407908 0.814035 0.035 Uiso 1 1 calc R U . . .
C25 C 0.8919(6) 0.6132(6) 0.6567(5) 0.0451(19) Uani 1 1 d . . . . .
H25 H 0.944743 0.664734 0.616533 0.054 Uiso 1 1 calc R U . . .
C12 C 0.8694(7) 0.3234(6) 0.0995(5) 0.0462(19) Uani 1 1 d . . . . .
H12 H 0.892445 0.270920 0.064125 0.055 Uiso 1 1 calc R U . . .
C44 C 0.6468(8) 0.0845(7) 1.0086(8) 0.067(3) Uani 1 1 d . . . . .
H44A H 0.632051 0.011974 1.020216 0.081 Uiso 1 1 calc R U . . .
H44B H 0.575115 0.124159 1.021705 0.081 Uiso 1 1 calc R U . . .
C23 C 0.7715(6) 0.5175(6) 0.8210(5) 0.0365(16) Uani 1 1 d . . . . .
H23 H 0.740317 0.504626 0.893720 0.044 Uiso 1 1 calc R U . . .
C41 C 0.5951(7) 0.0427(5) 0.7482(5) 0.0449(19) Uani 1 1 d . . . . .
H41A H 0.671697 0.014716 0.728975 0.067 Uiso 1 1 calc R U . . .
H41B H 0.544343 -0.013023 0.771451 0.067 Uiso 1 1 calc R U . . .
H41C H 0.577652 0.075728 0.803729 0.067 Uiso 1 1 calc R U . . .
C5 C 0.9047(6) 0.8480(5) 0.0970(5) 0.0325(15) Uani 1 1 d . . . . .
H5 H 0.885396 0.913680 0.061649 0.039 Uiso 1 1 calc R U . . .
C31 C 0.5734(6) 0.6961(5) 0.7187(5) 0.0333(15) Uani 1 1 d . . . . .
H31 H 0.619749 0.752754 0.678623 0.040 Uiso 1 1 calc R U . . .
C30 C 0.5220(6) 0.6813(5) 0.8238(6) 0.0415(17) Uani 1 1 d . . . . .
H30 H 0.531793 0.728178 0.855796 0.050 Uiso 1 1 calc R U . . .
C29 C 0.4564(6) 0.5985(6) 0.8819(5) 0.0387(17) Uani 1 1 d . . . . .
H29 H 0.420417 0.589002 0.954092 0.046 Uiso 1 1 calc R U . . .
C24 C 0.8483(7) 0.5926(6) 0.7627(5) 0.0427(18) Uani 1 1 d . . . . .
H24 H 0.871219 0.630183 0.795525 0.051 Uiso 1 1 calc R U . . .
C37 C 0.6478(5) -0.0146(4) 0.5665(5) 0.0278(13) Uani 1 1 d . . . . .
H37 H 0.661360 -0.063663 0.621752 0.033 Uiso 1 1 calc R U . . .
C4 C 0.8256(5) 0.7721(5) 0.1491(4) 0.0282(14) Uani 1 1 d . . . . .
H4 H 0.752836 0.786154 0.149058 0.034 Uiso 1 1 calc R U . . .
C39 C 0.6495(6) 0.0307(5) 0.3937(5) 0.0316(14) Uani 1 1 d . . . . .
H39 H 0.661850 0.012334 0.332603 0.038 Uiso 1 1 calc R U . . .
C14 C 0.7954(6) 0.3727(5) 0.2566(5) 0.0392(17) Uani 1 1 d . . . . .
H14 H 0.766242 0.354350 0.329610 0.047 Uiso 1 1 calc R U . . .
C7 C 1.0382(5) 0.7333(5) 0.1477(5) 0.0316(14) Uani 1 1 d . . . . .
H7 H 1.111348 0.719629 0.146865 0.038 Uiso 1 1 calc R U . . .
C13 C 0.8281(7) 0.2974(6) 0.2053(6) 0.054(2) Uani 1 1 d . . . . .
H13 H 0.822204 0.227289 0.242640 0.064 Uiso 1 1 calc R U . . .
C11 C 0.8778(6) 0.4257(6) 0.0442(5) 0.0355(16) Uani 1 1 d . . . . .
H11 H 0.905032 0.443252 -0.028740 0.043 Uiso 1 1 calc R U . . .
C6 C 1.0095(5) 0.8279(5) 0.0969(5) 0.0312(14) Uani 1 1 d . . . . .
H6 H 1.062726 0.879690 0.061458 0.037 Uiso 1 1 calc R U . . .
C28 C 0.4417(5) 0.5278(5) 0.8365(5) 0.0292(14) Uani 1 1 d . . . . .
H28 H 0.397764 0.469816 0.877344 0.035 Uiso 1 1 calc R U . . .
C42 C 0.7187(6) -0.1735(5) 0.3880(5) 0.0411(17) Uani 1 1 d . . . . .
H42A H 0.776632 -0.134000 0.327521 0.062 Uiso 1 1 calc R U . . .
H42B H 0.649022 -0.162913 0.376807 0.062 Uiso 1 1 calc R U . . .
H42C H 0.740944 -0.246598 0.399259 0.062 Uiso 1 1 calc R U . . .

loop_
_atom_site_aniso_label
_atom_site_aniso_U_11
_atom_site_aniso_U_22
_atom_site_aniso_U_33
_atom_site_aniso_U_23
_atom_site_aniso_U_13
_atom_site_aniso_U_12
Pt1 0.01964(16) 0.01552(17) 0.01407(15) -0.00407(11) -0.00725(12) -0.00152(12)
Au1 0.02178(14) 0.02159(14) 0.01553(13) -0.00329(9) -0.00794(9) -0.00252(9)
P2 0.0201(7) 0.0184(7) 0.0141(6) -0.0046(5) -0.0078(5) -0.0020(6)
P1 0.0190(7) 0.0209(7) 0.0155(7) -0.0042(5) -0.0062(5) -0.0030(6)
P3 0.0204(7) 0.0213(8) 0.0162(7) -0.0033(6) -0.0085(6) -0.0023(6)
Cl5 0.0532(10) 0.0325(9) 0.0306(8) -0.0017(6) -0.0262(7) -0.0025(7)
Cl3 0.0547(14) 0.101(2) 0.0799(16) -0.0310(14) -0.0209(12) -0.0299(13)
Cl4 0.0579(15) 0.132(3) 0.0707(16) -0.0257(16) -0.0122(13) -0.0084(16)
Cl2 0.104(2) 0.0599(15) 0.0804(18) -0.0158(13) -0.0283(16) 0.0012(14)
Cl1 0.183(4) 0.093(2) 0.082(2) -0.0296(17) -0.023(2) -0.049(2)
O1 0.053(3) 0.023(2) 0.024(2) -0.0055(17) -0.018(2) 0.000(2)
O2 0.052(3) 0.023(2) 0.039(3) -0.015(2) -0.015(2) 0.004(2)
O3 0.059(3) 0.046(3) 0.042(3) -0.010(2) -0.024(3) 0.013(3)
O6 0.065(4) 0.055(4) 0.041(3) 0.016(2) -0.032(3) -0.020(3)
O4 0.053(3) 0.047(3) 0.048(3) 0.002(2) -0.016(3) -0.012(3)
C1 0.025(3) 0.020(3) 0.016(3) -0.005(2) -0.010(2) -0.007(2)
C15 0.018(3) 0.021(3) 0.021(3) -0.003(2) -0.004(2) 0.000(2)
C8 0.027(3) 0.033(4) 0.023(3) -0.002(2) -0.013(2) -0.006(3)
C27 0.021(3) 0.019(3) 0.027(3) -0.010(2) -0.014(2) -0.001(2)
O5 0.105(5) 0.052(4) 0.084(4) -0.037(3) -0.073(4) 0.022(3)
C33 0.024(3) 0.017(3) 0.017(3) -0.001(2) -0.007(2) -0.003(2)
C34 0.026(3) 0.021(3) 0.024(3) -0.005(2) -0.012(2) -0.002(2)
C3 0.022(3) 0.025(3) 0.013(2) -0.006(2) -0.003(2) -0.006(2)
C32 0.033(3) 0.026(3) 0.025(3) -0.005(2) -0.016(3) -0.005(3)
C26 0.038(4) 0.042(4) 0.029(3) -0.006(3) -0.008(3) -0.017(3)
C2 0.025(3) 0.019(3) 0.016(3) -0.001(2) -0.007(2) -0.008(2)
C35 0.026(3) 0.019(3) 0.027(3) -0.006(2) -0.013(2) 0.000(2)
C21 0.024(3) 0.028(3) 0.032(3) -0.010(3) -0.017(3) 0.002(3)
C38 0.026(3) 0.015(3) 0.030(3) -0.006(2) -0.009(2) -0.003(2)
C9 0.023(3) 0.024(3) 0.025(3) -0.007(2) -0.008(2) -0.003(2)
C40 0.038(4) 0.026(3) 0.027(3) -0.008(2) -0.017(3) -0.001(3)
C10 0.027(3) 0.032(3) 0.023(3) -0.010(3) -0.008(2) 0.002(3)
C36 0.027(3) 0.024(3) 0.027(3) -0.013(2) -0.011(2) -0.003(2)
C16 0.036(4) 0.038(4) 0.037(4) -0.015(3) -0.020(3) 0.007(3)
C20 0.032(4) 0.031(4) 0.046(4) -0.012(3) -0.020(3) -0.004(3)
C43 0.078(8) 0.100(9) 0.074(7) -0.041(6) -0.004(6) -0.023(6)
C19 0.047(5) 0.032(4) 0.063(5) -0.025(4) -0.019(4) 0.001(3)
C17 0.037(4) 0.058(5) 0.062(5) -0.017(4) -0.031(4) 0.016(4)
C18 0.045(4) 0.035(4) 0.063(5) -0.014(4) -0.017(4) 0.017(3)
C22 0.033(3) 0.034(4) 0.026(3) -0.009(3) -0.014(3) -0.006(3)
C25 0.053(5) 0.047(4) 0.038(4) -0.008(3) -0.012(3) -0.026(4)
C12 0.055(5) 0.040(4) 0.043(4) -0.027(3) -0.006(4) -0.002(4)
C44 0.052(5) 0.043(5) 0.096(7) -0.005(5) -0.025(5) -0.005(4)
C23 0.045(4) 0.046(4) 0.028(3) -0.010(3) -0.020(3) -0.007(3)
C41 0.075(6) 0.032(4) 0.026(3) -0.002(3) -0.021(3) -0.002(4)
C5 0.041(4) 0.021(3) 0.031(3) 0.002(2) -0.011(3) -0.010(3)
C31 0.047(4) 0.019(3) 0.042(4) -0.005(3) -0.026(3) -0.006(3)
C30 0.057(5) 0.031(4) 0.053(4) -0.023(3) -0.029(4) -0.002(3)
C29 0.050(4) 0.051(4) 0.026(3) -0.025(3) -0.014(3) -0.005(3)
C24 0.059(5) 0.040(4) 0.044(4) -0.019(3) -0.026(4) -0.009(4)
C37 0.038(4) 0.015(3) 0.032(3) -0.003(2) -0.016(3) -0.005(3)
C4 0.025(3) 0.028(3) 0.026(3) -0.003(2) -0.007(3) -0.003(3)
C39 0.037(4) 0.034(4) 0.029(3) -0.020(3) -0.011(3) -0.001(3)
C14 0.054(5) 0.028(4) 0.028(3) -0.012(3) -0.004(3) -0.002(3)
C7 0.023(3) 0.039(4) 0.035(3) -0.011(3) -0.010(3) -0.008(3)
C13 0.076(6) 0.027(4) 0.040(4) -0.014(3) -0.003(4) 0.000(4)
C11 0.038(4) 0.048(4) 0.024(3) -0.019(3) -0.010(3) 0.001(3)
C6 0.030(3) 0.031(4) 0.032(3) -0.009(3) -0.007(3) -0.013(3)
C28 0.034(4) 0.032(4) 0.024(3) -0.012(3) -0.010(3) -0.004(3)
C42 0.051(4) 0.028(4) 0.048(4) -0.022(3) -0.012(3) -0.006(3)

loop_
_atom_type_symbol
_atom_type_description
_atom_type_scat_dispersion_real
_atom_type_scat_dispersion_imag
_atom_type_scat_source
C C 0.0033 0.0016 'International Tables Vol C Tables 4.2.6.8 and 6.1.1.4'
H H 0.0000 0.0000 'International Tables Vol C Tables 4.2.6.8 and 6.1.1.4'
Au Au -2.0133 8.8022 'International Tables Vol C Tables 4.2.6.8 and 6.1.1.4'
Cl Cl 0.1484 0.1585 'International Tables Vol C Tables 4.2.6.8 and 6.1.1.4'
O O 0.0106 0.0060 'International Tables Vol C Tables 4.2.6.8 and 6.1.1.4'
P P 0.1023 0.0942 'International Tables Vol C Tables 4.2.6.8 and 6.1.1.4'
Pt Pt -1.7033 8.3905 'International Tables Vol C Tables 4.2.6.8 and 6.1.1.4'

loop_
_geom_angle_atom_site_label_1
_geom_angle_atom_site_label_2
_geom_angle_atom_site_label_3
_geom_angle
_geom_angle_site_symmetry_1
_geom_angle_site_symmetry_3
_geom_angle_publ_flag
Au1 Pt1 Au1 180.0 2_666 . ?
P2 Pt1 Au1 94.71(4) 2_666 . ?
P2 Pt1 Au1 85.29(4) . . ?
P2 Pt1 Au1 94.71(4) . 2_666 ?
P2 Pt1 Au1 85.29(4) 2_666 2_666 ?
P2 Pt1 P2 180.0 2_666 . ?
C33 Pt1 Au1 81.67(16) . . ?
C33 Pt1 Au1 81.67(16) 2_666 2_666 ?
C33 Pt1 Au1 98.33(16) 2_666 . ?
C33 Pt1 Au1 98.33(16) . 2_666 ?
C33 Pt1 P2 86.09(16) 2_666 2_666 ?
C33 Pt1 P2 93.91(16) 2_666 . ?
C33 Pt1 P2 93.91(16) . 2_666 ?
C33 Pt1 P2 86.09(16) . . ?
C33 Pt1 C33 180.0 . 2_666 ?
P1 Au1 Pt1 88.53(4) . . ?
P1 Au1 P3 171.41(5) . . ?
P3 Au1 Pt1 96.05(4) . . ?
C1 P2 Pt1 113.28(17) . . ?
C27 P2 Pt1 120.35(19) . . ?
C27 P2 C1 102.7(3) . . ?
C27 P2 C2 109.6(3) . . ?
C2 P2 Pt1 107.74(19) . . ?
C2 P2 C1 101.5(3) . . ?
C3 P1 Au1 115.39(19) . . ?
C3 P1 C2 103.8(3) . 2_666 ?
C2 P1 Au1 115.44(18) 2_666 . ?
C9 P1 Au1 109.4(2) . . ?
C9 P1 C3 106.7(3) . . ?
C9 P1 C2 105.3(3) . 2_666 ?
C1 P3 Au1 109.36(18) . . ?
C15 P3 Au1 110.78(18) . . ?
C15 P3 C1 104.2(3) . . ?
C21 P3 Au1 116.2(2) . . ?
C21 P3 C1 109.4(3) . . ?
C21 P3 C15 106.2(3) . . ?
O3 Cl5 O6 110.2(3) . . ?
O3 Cl5 O4 108.9(4) . . ?
O3 Cl5 O5 109.7(4) . . ?
O6 Cl5 O4 110.2(3) . . ?
O6 Cl5 O5 110.1(4) . . ?
O4 Cl5 O5 107.6(4) . . ?
C36 O1 C41 117.4(5) . . ?
C38 O2 C42 117.1(5) . . ?
P2 C1 H1A 109.2 . . ?
P2 C1 H1B 109.2 . . ?
P3 C1 P2 112.2(3) . . ?
P3 C1 H1A 109.2 . . ?
P3 C1 H1B 109.2 . . ?
H1A C1 H1B 107.9 . . ?
C16 C15 P3 122.1(5) . . ?
C16 C15 C20 119.4(6) . . ?
C20 C15 P3 118.5(5) . . ?
C3 C8 H8 120.0 . . ?
C7 C8 H8 120.0 . . ?
C7 C8 C3 119.9(6) . . ?
C32 C27 P2 118.4(4) . . ?
C32 C27 C28 119.6(5) . . ?
C28 C27 P2 121.6(4) . . ?
C34 C33 Pt1 179.2(5) . . ?
C33 C34 C35 177.3(6) . . ?
C8 C3 P1 117.0(4) . . ?
C4 C3 P1 123.2(5) . . ?
C4 C3 C8 119.7(5) . . ?
C27 C32 H32 119.8 . . ?
C31 C32 C27 120.4(6) . . ?
C31 C32 H32 119.8 . . ?
C21 C26 H26 119.6 . . ?
C21 C26 C25 120.9(6) . . ?
C25 C26 H26 119.6 . . ?
P2 C2 H2A 108.6 . . ?
P2 C2 H2B 108.6 . . ?
P1 C2 P2 114.7(3) 2_666 . ?
P1 C2 H2A 108.6 2_666 . ?
P1 C2 H2B 108.6 2_666 . ?
H2A C2 H2B 107.6 . . ?
C40 C35 C34 121.2(5) . . ?
C36 C35 C34 121.6(5) . . ?
C36 C35 C40 117.2(5) . . ?
C26 C21 P3 118.6(5) . . ?
C26 C21 C22 118.9(6) . . ?
C22 C21 P3 122.5(5) . . ?
O2 C38 C37 114.0(5) . . ?
O2 C38 C39 124.8(5) . . ?
C39 C38 C37 121.2(5) . . ?
C10 C9 P1 121.0(5) . . ?
C10 C9 C14 118.9(5) . . ?
C14 C9 P1 120.1(4) . . ?
C35 C40 H40 118.9 . . ?
C39 C40 C35 122.2(6) . . ?
C39 C40 H40 118.9 . . ?
C9 C10 H10 119.9 . . ?
C11 C10 C9 120.3(6) . . ?
C11 C10 H10 119.9 . . ?
O1 C36 C35 114.7(5) . . ?
O1 C36 C37 123.3(5) . . ?
C37 C36 C35 122.0(5) . . ?
C15 C16 H16 120.1 . . ?
C15 C16 C17 119.8(7) . . ?
C17 C16 H16 120.1 . . ?
C15 C20 H20 119.8 . . ?
C19 C20 C15 120.4(7) . . ?
C19 C20 H20 119.8 . . ?
Cl2 C43 H43A 108.9 . . ?
Cl2 C43 H43B 108.9 . . ?
Cl1 C43 Cl2 113.3(6) . . ?
Cl1 C43 H43A 108.9 . . ?
Cl1 C43 H43B 108.9 . . ?
H43A C43 H43B 107.7 . . ?
C20 C19 H19 119.9 . . ?
C20 C19 C18 120.1(7) . . ?
C18 C19 H19 119.9 . . ?
C16 C17 H17 120.1 . . ?
C18 C17 C16 119.8(7) . . ?
C18 C17 H17 120.1 . . ?
C19 C18 H18 119.8 . . ?
C17 C18 C19 120.5(7) . . ?
C17 C18 H18 119.8 . . ?
C21 C22 H22 119.7 . . ?
C23 C22 C21 120.5(6) . . ?
C23 C22 H22 119.7 . . ?
C26 C25 H25 120.3 . . ?
C24 C25 C26 119.5(6) . . ?
C24 C25 H25 120.3 . . ?
C13 C12 H12 119.7 . . ?
C13 C12 C11 120.5(6) . . ?
C11 C12 H12 119.7 . . ?
Cl3 C44 Cl4 112.3(5) . . ?
Cl3 C44 H44A 109.2 . . ?
Cl3 C44 H44B 109.2 . . ?
Cl4 C44 H44A 109.2 . . ?
Cl4 C44 H44B 109.2 . . ?
H44A C44 H44B 107.9 . . ?
C22 C23 H23 120.0 . . ?
C22 C23 C24 120.0(6) . . ?
C24 C23 H23 120.0 . . ?
O1 C41 H41A 109.5 . . ?
O1 C41 H41B 109.5 . . ?
O1 C41 H41C 109.5 . . ?
H41A C41 H41B 109.5 . . ?
H41A C41 H41C 109.5 . . ?
H41B C41 H41C 109.5 . . ?
C4 C5 H5 119.8 . . ?
C6 C5 H5 119.8 . . ?
C6 C5 C4 120.3(6) . . ?
C32 C31 H31 119.8 . . ?
C30 C31 C32 120.4(6) . . ?
C30 C31 H31 119.8 . . ?
C31 C30 H30 120.1 . . ?
C29 C30 C31 119.7(6) . . ?
C29 C30 H30 120.1 . . ?
C30 C29 H29 119.4 . . ?
C30 C29 C28 121.1(6) . . ?
C28 C29 H29 119.4 . . ?
C25 C24 H24 119.9 . . ?
C23 C24 C25 120.2(6) . . ?
C23 C24 H24 119.9 . . ?
C38 C37 H37 120.7 . . ?
C36 C37 C38 118.6(6) . . ?
C36 C37 H37 120.7 . . ?
C3 C4 C5 119.5(6) . . ?
C3 C4 H4 120.2 . . ?
C5 C4 H4 120.2 . . ?
C38 C39 C40 118.7(5) . . ?
C38 C39 H39 120.7 . . ?
C40 C39 H39 120.7 . . ?
C9 C14 H14 119.6 . . ?
C13 C14 C9 120.8(6) . . ?
C13 C14 H14 119.6 . . ?
C8 C7 H7 119.9 . . ?
C6 C7 C8 120.2(6) . . ?
C6 C7 H7 119.9 . . ?
C12 C13 H13 120.0 . . ?
C14 C13 C12 120.0(7) . . ?
C14 C13 H13 120.0 . . ?
C10 C11 C12 119.5(6) . . ?
C10 C11 H11 120.2 . . ?
C12 C11 H11 120.2 . . ?
C5 C6 C7 120.3(6) . . ?
C5 C6 H6 119.9 . . ?
C7 C6 H6 119.9 . . ?
C27 C28 H28 120.6 . . ?
C29 C28 C27 118.7(6) . . ?
C29 C28 H28 120.6 . . ?
O2 C42 H42A 109.5 . . ?
O2 C42 H42B 109.5 . . ?
O2 C42 H42C 109.5 . . ?
H42A C42 H42B 109.5 . . ?
H42A C42 H42C 109.5 . . ?
H42B C42 H42C 109.5 . . ?

loop_
_geom_bond_atom_site_label_1
_geom_bond_atom_site_label_2
_geom_bond_distance
_geom_bond_site_symmetry_2
_geom_bond_publ_flag
Pt1 Au1 2.9350(3) 2_666 ?
Pt1 Au1 2.9350(3) . ?
Pt1 P2 2.3046(14) 2_666 ?
Pt1 P2 2.3046(14) . ?
Pt1 C33 2.008(6) . ?
Pt1 C33 2.008(6) 2_666 ?
Au1 P1 2.3166(14) . ?
Au1 P3 2.3191(14) . ?
P2 C1 1.841(6) . ?
P2 C27 1.805(6) . ?
P2 C2 1.829(6) . ?
P1 C3 1.820(6) . ?
P1 C2 1.826(6) 2_666 ?
P1 C9 1.801(6) . ?
P3 C1 1.829(6) . ?
P3 C15 1.816(6) . ?
P3 C21 1.809(6) . ?
Cl5 O3 1.427(5) . ?
Cl5 O6 1.430(5) . ?
Cl5 O4 1.431(6) . ?
Cl5 O5 1.432(5) . ?
Cl3 C44 1.745(10) . ?
Cl4 C44 1.779(11) . ?
Cl2 C43 1.793(11) . ?
Cl1 C43 1.700(11) . ?
O1 C36 1.375(7) . ?
O1 C41 1.425(8) . ?
O2 C38 1.365(7) . ?
O2 C42 1.433(8) . ?
C1 H1A 0.9900 . ?
C1 H1B 0.9900 . ?
C15 C16 1.388(9) . ?
C15 C20 1.389(9) . ?
C8 H8 0.9500 . ?
C8 C3 1.397(8) . ?
C8 C7 1.380(8) . ?
C27 C32 1.391(8) . ?
C27 C28 1.400(8) . ?
C33 C34 1.206(8) . ?
C34 C35 1.430(8) . ?
C3 C4 1.372(8) . ?
C32 H32 0.9500 . ?
C32 C31 1.380(9) . ?
C26 H26 0.9500 . ?
C26 C21 1.379(9) . ?
C26 C25 1.390(10) . ?
C2 H2A 0.9900 . ?
C2 H2B 0.9900 . ?
C35 C40 1.404(8) . ?
C35 C36 1.399(8) . ?
C21 C22 1.394(8) . ?
C38 C37 1.405(8) . ?
C38 C39 1.382(9) . ?
C9 C10 1.394(8) . ?
C9 C14 1.396(9) . ?
C40 H40 0.9500 . ?
C40 C39 1.390(9) . ?
C10 H10 0.9500 . ?
C10 C11 1.384(9) . ?
C36 C37 1.388(8) . ?
C16 H16 0.9500 . ?
C16 C17 1.392(10) . ?
C20 H20 0.9500 . ?
C20 C19 1.370(10) . ?
C43 H43A 0.9900 . ?
C43 H43B 0.9900 . ?
C19 H19 0.9500 . ?
C19 C18 1.377(11) . ?
C17 H17 0.9500 . ?
C17 C18 1.372(12) . ?
C18 H18 0.9500 . ?
C22 H22 0.9500 . ?
C22 C23 1.379(9) . ?
C25 H25 0.9500 . ?
C25 C24 1.382(10) . ?
C12 H12 0.9500 . ?
C12 C13 1.378(10) . ?
C12 C11 1.389(10) . ?
C44 H44A 0.9900 . ?
C44 H44B 0.9900 . ?
C23 H23 0.9500 . ?
C23 C24 1.382(10) . ?
C41 H41A 0.9800 . ?
C41 H41B 0.9800 . ?
C41 H41C 0.9800 . ?
C5 H5 0.9500 . ?
C5 C4 1.401(8) . ?
C5 C6 1.367(9) . ?
C31 H31 0.9500 . ?
C31 C30 1.379(10) . ?
C30 H30 0.9500 . ?
C30 C29 1.374(10) . ?
C29 H29 0.9500 . ?
C29 C28 1.399(9) . ?
C24 H24 0.9500 . ?
C37 H37 0.9500 . ?
C4 H4 0.9500 . ?
C39 H39 0.9500 . ?
C14 H14 0.9500 . ?
C14 C13 1.368(9) . ?
C7 H7 0.9500 . ?
C7 C6 1.371(9) . ?
C13 H13 0.9500 . ?
C11 H11 0.9500 . ?
C6 H6 0.9500 . ?
C28 H28 0.9500 . ?
C42 H42A 0.9800 . ?
C42 H42B 0.9800 . ?
C42 H42C 0.9800 . ?

loop_
_geom_torsion_atom_site_label_1
_geom_torsion_atom_site_label_2
_geom_torsion_atom_site_label_3
_geom_torsion_atom_site_label_4
_geom_torsion
_geom_torsion_site_symmetry_1
_geom_torsion_site_symmetry_2
_geom_torsion_site_symmetry_3
_geom_torsion_site_symmetry_4
_geom_torsion_publ_flag
Pt1 P2 C1 P3 58.3(3) . . . . ?
Pt1 P2 C27 C32 -36.2(6) . . . . ?
Pt1 P2 C27 C28 151.5(4) . . . . ?
Pt1 P2 C2 P1 -48.8(3) . . . 2_666 ?
Au1 P1 C3 C8 51.9(5) . . . . ?
Au1 P1 C3 C4 -126.6(5) . . . . ?
Au1 P1 C9 C10 -164.6(5) . . . . ?
Au1 P1 C9 C14 17.7(6) . . . . ?
Au1 P3 C1 P2 -39.9(3) . . . . ?
Au1 P3 C15 C16 124.5(5) . . . . ?
Au1 P3 C15 C20 -53.0(5) . . . . ?
Au1 P3 C21 C26 -31.3(6) . . . . ?
Au1 P3 C21 C22 148.6(5) . . . . ?
P2 C27 C32 C31 -171.4(5) . . . . ?
P2 C27 C28 C29 172.8(5) . . . . ?
P1 C3 C4 C5 178.9(5) . . . . ?
P1 C9 C10 C11 -177.4(5) . . . . ?
P1 C9 C14 C13 178.3(7) . . . . ?
P3 C15 C16 C17 -178.7(5) . . . . ?
P3 C15 C20 C19 179.1(5) . . . . ?
P3 C21 C22 C23 -178.7(5) . . . . ?
O1 C36 C37 C38 176.6(6) . . . . ?
O2 C38 C37 C36 -179.3(5) . . . . ?
O2 C38 C39 C40 -178.7(6) . . . . ?
C1 P2 C27 C32 90.7(5) . . . . ?
C1 P2 C27 C28 -81.6(5) . . . . ?
C1 P2 C2 P1 -168.1(3) . . . 2_666 ?
C1 P3 C15 C16 -118.0(5) . . . . ?
C1 P3 C15 C20 64.5(5) . . . . ?
C1 P3 C21 C26 -155.7(5) . . . . ?
C1 P3 C21 C22 24.2(6) . . . . ?
C15 P3 C1 P2 -158.4(3) . . . . ?
C15 P3 C21 C26 92.4(6) . . . . ?
C15 P3 C21 C22 -87.7(6) . . . . ?
C15 C16 C17 C18 0.8(11) . . . . ?
C15 C20 C19 C18 -1.3(11) . . . . ?
C8 C3 C4 C5 0.3(9) . . . . ?
C8 C7 C6 C5 -0.5(10) . . . . ?
C27 P2 C1 P3 -73.1(3) . . . . ?
C27 P2 C2 P1 83.8(4) . . . 2_666 ?
C27 C32 C31 C30 -1.9(10) . . . . ?
C34 C35 C40 C39 177.7(6) . . . . ?
C34 C35 C36 O1 4.0(8) . . . . ?
C34 C35 C36 C37 -175.7(6) . . . . ?
C3 P1 C9 C10 -39.2(6) . . . . ?
C3 P1 C9 C14 143.2(6) . . . . ?
C3 C8 C7 C6 0.9(9) . . . . ?
C32 C27 C28 C29 0.7(10) . . . . ?
C32 C31 C30 C29 1.0(11) . . . . ?
C26 C21 C22 C23 1.2(10) . . . . ?
C26 C25 C24 C23 0.1(12) . . . . ?
C2 P2 C1 P3 173.5(3) . . . . ?
C2 P2 C27 C32 -162.0(5) . . . . ?
C2 P2 C27 C28 25.8(6) . . . . ?
C2 P1 C3 C8 179.3(4) 2_666 . . . ?
C2 P1 C3 C4 0.7(6) 2_666 . . . ?
C2 P1 C9 C10 70.8(6) 2_666 . . . ?
C2 P1 C9 C14 -106.9(6) 2_666 . . . ?
C35 C40 C39 C38 -0.3(10) . . . . ?
C35 C36 C37 C38 -3.6(9) . . . . ?
C21 P3 C1 P2 88.4(3) . . . . ?
C21 P3 C15 C16 -2.5(6) . . . . ?
C21 P3 C15 C20 180.0(5) . . . . ?
C21 C26 C25 C24 -1.1(12) . . . . ?
C21 C22 C23 C24 -2.2(11) . . . . ?
C9 P1 C3 C8 -69.8(5) . . . . ?
C9 P1 C3 C4 111.7(5) . . . . ?
C9 C10 C11 C12 -1.2(10) . . . . ?
C9 C14 C13 C12 -0.6(13) . . . . ?
C40 C35 C36 O1 -176.5(5) . . . . ?
C40 C35 C36 C37 3.7(9) . . . . ?
C10 C9 C14 C13 0.6(11) . . . . ?
C36 C35 C40 C39 -1.7(9) . . . . ?
C16 C15 C20 C19 1.5(9) . . . . ?
C16 C17 C18 C19 -0.7(12) . . . . ?
C20 C15 C16 C17 -1.2(10) . . . . ?
C20 C19 C18 C17 0.9(12) . . . . ?
C22 C23 C24 C25 1.6(12) . . . . ?
C25 C26 C21 P3 -179.6(6) . . . . ?
C25 C26 C21 C22 0.5(11) . . . . ?
C41 O1 C36 C35 179.4(6) . . . . ?
C41 O1 C36 C37 -0.8(9) . . . . ?
C31 C30 C29 C28 0.7(12) . . . . ?
C30 C29 C28 C27 -1.6(11) . . . . ?
C37 C38 C39 C40 0.4(9) . . . . ?
C4 C5 C6 C7 0.0(10) . . . . ?
C39 C38 C37 C36 1.5(9) . . . . ?
C14 C9 C10 C11 0.3(10) . . . . ?
C7 C8 C3 P1 -179.5(5) . . . . ?
C7 C8 C3 C4 -0.8(9) . . . . ?
C13 C12 C11 C10 1.3(12) . . . . ?
C11 C12 C13 C14 -0.3(14) . . . . ?
C6 C5 C4 C3 0.1(9) . . . . ?
C28 C27 C32 C31 1.0(10) . . . . ?
C42 O2 C38 C37 177.0(6) . . . . ?
C42 O2 C38 C39 -3.8(9) . . . . ?
